data_7122221
loop_
_publ_author_name
'Yoshimura, Akira'
'Shea, Michael T.'
'Guselnikova, Olga'
'Postnikov, Pavel S.'
'Rohde, Gregory T.'
'Saito, Akio'
'Yusubov, Mekhman S.'
'Nemykin, Victor N.'
'Zhdankin, Viktor V.'

_publ_section_title
;
 Preparation and structure of phenolic aryliodonium salts.
;
_journal_issue 73
_journal_name_full 'Chemical communications (Cambridge, England)'
_journal_page_first 10363
_journal_page_last 10366
_journal_paper_doi 10.1039/c8cc06211k
_journal_volume 54
_journal_year 2018
_chemical_formula_moiety 'C10 H8 I O S, C F3 O3 S'
_chemical_formula_sum 'C11 H8 F3 I O4 S2'
_chemical_formula_weight 452.19
_space_group_crystal_system monoclinic
_space_group_IT_number 14
_space_group_name_Hall '-P 2ybc'
_space_group_name_H-M_alt 'P 1 21/c 1'
_symmetry_space_group_name_Hall '-P 2ybc'
_symmetry_space_group_name_H-M 'P 1 21/c 1'
_atom_sites_solution_hydrogens mixed
_audit_creation_method SHELXL-2014/7
_audit_update_record
;
2018-07-12 deposited with the CCDC.
2018-08-20 downloaded from the CCDC.
;
_cell_angle_alpha 90
_cell_angle_beta 115.117(8)
_cell_angle_gamma 90
_cell_formula_units_Z 4
_cell_length_a 12.296(3)
_cell_length_b 10.711(2)
_cell_length_c 12.599(2)
_cell_measurement_reflns_used 9954
_cell_measurement_temperature 173(2)
_cell_measurement_theta_max 27.5
_cell_measurement_theta_min 3.3
_cell_volume 1502.4(5)
_computing_cell_refinement
;
CrystalClear-SM Expert 2.0 r12 (Rigaku, 2011)
;
_computing_data_collection
;
CrystalClear-SM Expert 2.0 r12 (Rigaku, 2011)
;
_computing_data_reduction
;
CrystalClear-SM Expert 2.0 r12 (Rigaku, 2011)
;
_computing_molecular_graphics
;
Mercury 3.3 (Build RC5)
POV-Ray for Windows- version 3.7.0.msvc10.win64
;
_computing_structure_refinement 'SHELXL-2014/7 (Sheldrick, 2014)'
_computing_structure_solution
;
Sir 2004, release 1.00, M. C. Burla, R. Caliandro, M. Camalli,
B. Carrozzini, G. L. Cascarano, L. De Caro, C. Giacovazzo,
G. Polidori & R. Spagna, J. Appl. Cryst. (2005). 38, 381-388.
;
_diffrn_ambient_temperature 173(2)
_diffrn_detector RX
_diffrn_detector_area_resol_mean 10.0000
_diffrn_measured_fraction_theta_full 0.998
_diffrn_measured_fraction_theta_max 0.998
_diffrn_measurement_device
;
Crystal Goniometer
;
_diffrn_measurement_device_type
;
Rigaku RAXIS conversion
;
_diffrn_measurement_method 'profile data from \w-scans'
_diffrn_measurement_specimen_support Loop
_diffrn_radiation_monochromator 'Graphite Monochromator'
_diffrn_radiation_type MoK\a
_diffrn_radiation_wavelength 0.71075
_diffrn_reflns_av_R_equivalents 0.0451
_diffrn_reflns_av_unetI/netI 0.0327
_diffrn_reflns_Laue_measured_fraction_full 0.998
_diffrn_reflns_Laue_measured_fraction_max 0.998
_diffrn_reflns_limit_h_max 15
_diffrn_reflns_limit_h_min -15
_diffrn_reflns_limit_k_max 13
_diffrn_reflns_limit_k_min -13
_diffrn_reflns_limit_l_max 16
_diffrn_reflns_limit_l_min -16
_diffrn_reflns_number 18294
_diffrn_reflns_point_group_measured_fraction_full 0.998
_diffrn_reflns_point_group_measured_fraction_max 0.998
_diffrn_reflns_theta_full 25.242
_diffrn_reflns_theta_max 27.483
_diffrn_reflns_theta_min 3.249
_diffrn_source 'Sealed Tube'
_exptl_absorpt_coefficient_mu 2.452
_exptl_absorpt_correction_T_max 1.000
_exptl_absorpt_correction_T_min 0.637
_exptl_absorpt_correction_type multi-scan
_exptl_absorpt_process_details
;
FS_PROCESS, CrystalClear-SM Expert 2.0 r12 (Rigaku, 2011)
;
_exptl_crystal_colour Colorless
_exptl_crystal_density_diffrn 1.999
_exptl_crystal_description Block
_exptl_crystal_F_000 872
_exptl_crystal_size_max 0.20
_exptl_crystal_size_mid 0.20
_exptl_crystal_size_min 0.03
_refine_diff_density_max 0.586
_refine_diff_density_min -0.416
_refine_diff_density_rms 0.103
_refine_ls_extinction_method none
_refine_ls_goodness_of_fit_ref 1.080
_refine_ls_hydrogen_treatment mixed
_refine_ls_matrix_type full
_refine_ls_number_parameters 210
_refine_ls_number_reflns 3439
_refine_ls_number_restraints 10
_refine_ls_restrained_S_all 1.078
_refine_ls_R_factor_all 0.0343
_refine_ls_R_factor_gt 0.0259
_refine_ls_shift/su_max 0.001
_refine_ls_shift/su_mean 0.000
_refine_ls_structure_factor_coef Fsqd
_refine_ls_weighting_details 'w=1/[\s^2^(Fo^2^)+(0.0145P)^2^+1.4239P] where P=(Fo^2^+2Fc^2^)/3'
_refine_ls_weighting_scheme calc
_refine_ls_wR_factor_gt 0.0499
_refine_ls_wR_factor_ref 0.0552
_reflns_Friedel_coverage 0.000
_reflns_number_gt 2897
_reflns_number_total 3439
_reflns_threshold_expression 'I > 2\s(I)'
_cod_data_source_file c8cc06211k2.cif
_cod_data_source_block 20180205-1
_cod_depositor_comments
;
The following automatic conversions were performed:

'_exptl_absorpt_correction_type' value 'Multi-scan' changed to
'multi-scan' according to
/home/data/users/saulius/crontab/automatic-downloads/rss-feeds/RSC/lib/dictionaries/cif_core.dic
dictionary named 'cif_core.dic' version 2.4.2 from 2011-04-26.

Automatic conversion script
Id: cif_fix_values 4973 2017-02-22 13:04:09Z antanas 

 Adding full bibliography for 7122217--7122222.cif.
;
_cod_original_cell_volume 1502.5(5)
_cod_database_code 7122221
_shelx_shelxl_version_number 2014/7
_shelx_space_group_comment
;
The symmetry employed for this shelxl refinement is uniquely defined
by the following loop, which should always be used as a source of
symmetry information in preference to the above space-group names.
They are only intended as comments.
;

loop_
_space_group_symop_operation_xyz
'x, y, z'
'-x, y+1/2, -z+1/2'
'-x, -y, -z'
'x, -y-1/2, z-1/2'

loop_
_atom_site_label
_atom_site_type_symbol
_atom_site_fract_x
_atom_site_fract_y
_atom_site_fract_z
_atom_site_U_iso_or_equiv
_atom_site_adp_type
_atom_site_occupancy
_atom_site_site_symmetry_order
_atom_site_calc_flag
_atom_site_refinement_flags_posn
_atom_site_refinement_flags_adp
_atom_site_refinement_flags_occupancy
_atom_site_disorder_assembly
_atom_site_disorder_group
I1 I 0.64340(2) 0.02491(2) 0.72807(2) 0.02784(7) Uani 1 1 d . . . . .
C1A C 0.8300(11) 0.025(3) 0.789(5) 0.031(3) Uani 0.632(4) 1 d D . P A 1
C2A C 0.896(2) -0.087(3) 0.806(5) 0.047(3) Uani 0.632(4) 1 d D . P A 1
H2AA H 0.8620 -0.1678 0.7869 0.057 Uiso 0.632(4) 1 calc R U P A 1
C3A C 1.0159(15) -0.0612(15) 0.8556(18) 0.0557(11) Uani 0.632(4) 1 d D . P A 1
H3A H 1.0764 -0.1237 0.8799 0.067 Uiso 0.632(4) 1 calc R U P A 1
S1A S 1.04529(19) 0.0928(3) 0.8688(3) 0.0616(7) Uani 0.632(4) 1 d D . P A 1
C4A C 0.898(2) 0.130(3) 0.821(6) 0.046(2) Uani 0.632(4) 1 d D . P A 1
H4A H 0.8675 0.2120 0.8172 0.055 Uiso 0.632(4) 1 calc R U P A 1
C1B C 0.828(2) 0.007(6) 0.795(8) 0.031(3) Uani 0.368(4) 1 d D . P A 2
C2B C 0.902(4) 0.113(5) 0.822(11) 0.046(2) Uani 0.368(4) 1 d D . P A 2
H2B H 0.8756 0.1966 0.8154 0.055 Uiso 0.368(4) 1 calc R U P A 2
C3B C 1.0190(17) 0.0759(19) 0.860(2) 0.0616(7) Uani 0.368(4) 1 d D . P A 2
H3B H 1.0849 0.1322 0.8882 0.074 Uiso 0.368(4) 1 calc R U P A 2
S1B S 1.0343(6) -0.0816(6) 0.8513(7) 0.0557(11) Uani 0.368(4) 1 d D . P A 2
C4B C 0.886(4) -0.104(5) 0.807(10) 0.047(3) Uani 0.368(4) 1 d D . P A 2
H4B H 0.8472 -0.1833 0.7916 0.057 Uiso 0.368(4) 1 calc R U P A 2
C5 C 0.6373(2) -0.0359(2) 0.8841(2) 0.0270(6) Uani 1 1 d . . . . .
C6 C 0.6536(2) 0.0496(2) 0.9719(2) 0.0279(6) Uani 1 1 d . . . . .
H6 H 0.6635 0.1359 0.9610 0.033 Uiso 1 1 calc R U . . .
C7 C 0.6550(3) 0.0064(2) 1.0763(2) 0.0275(6) Uani 1 1 d . . . . .
H7 H 0.6657 0.0630 1.1380 0.033 Uiso 1 1 calc R U . . .
C8 C 0.6406(3) -0.1202(3) 1.0899(2) 0.0312(6) Uani 1 1 d . . . . .
O1 O 0.6419(2) -0.1686(2) 1.19004(19) 0.0449(6) Uani 1 1 d . . . . .
H1O H 0.643(3) -0.116(3) 1.236(3) 0.039(10) Uiso 1 1 d . . . . .
C9 C 0.6222(3) -0.2039(3) 0.9998(3) 0.0389(7) Uani 1 1 d . . . . .
H9 H 0.6105 -0.2900 1.0096 0.047 Uiso 1 1 calc R U . . .
C10 C 0.6209(3) -0.1613(3) 0.8960(3) 0.0368(7) Uani 1 1 d . . . . .
H10 H 0.6089 -0.2176 0.8337 0.044 Uiso 1 1 calc R U . . .
S2 S 0.68243(6) -0.58591(6) 0.91624(6) 0.02773(15) Uani 1 1 d . . . . .
F1 F 0.8565(2) -0.4355(2) 1.0402(2) 0.0732(7) Uani 1 1 d . . . . .
F2 F 0.9102(2) -0.6246(3) 1.0382(2) 0.0843(8) Uani 1 1 d . . . . .
F3 F 0.8668(2) -0.5079(2) 0.8870(2) 0.0749(7) Uani 1 1 d . . . . .
O2 O 0.6788(2) -0.68775(19) 0.84137(19) 0.0448(6) Uani 1 1 d . . . . .
O3 O 0.61674(18) -0.47621(18) 0.85418(18) 0.0352(5) Uani 1 1 d . . . . .
O4 O 0.6632(2) -0.6179(2) 1.01759(17) 0.0408(5) Uani 1 1 d . . . . .
C11 C 0.8375(3) -0.5354(4) 0.9744(3) 0.0491(9) Uani 1 1 d . . . . .

loop_
_atom_site_aniso_label
_atom_site_aniso_U_11
_atom_site_aniso_U_22
_atom_site_aniso_U_33
_atom_site_aniso_U_23
_atom_site_aniso_U_13
_atom_site_aniso_U_12
I1 0.03475(11) 0.03096(11) 0.02178(10) 0.00054(7) 0.01583(8) 0.00030(8)
C1A 0.0294(15) 0.043(9) 0.023(6) 0.006(7) 0.0147(14) 0.004(2)
C2A 0.046(4) 0.049(8) 0.053(2) 0.013(8) 0.027(5) 0.009(3)
C3A 0.039(2) 0.076(3) 0.0529(14) 0.0084(17) 0.0203(14) 0.0158(17)
S1A 0.0347(13) 0.0940(15) 0.0559(10) -0.0100(9) 0.0189(11) -0.0087(9)
C4A 0.043(3) 0.053(7) 0.048(2) -0.011(9) 0.025(3) -0.009(3)
C1B 0.0294(15) 0.043(9) 0.023(6) 0.006(7) 0.0147(14) 0.004(2)
C2B 0.043(3) 0.053(7) 0.048(2) -0.011(9) 0.025(3) -0.009(3)
C3B 0.0347(13) 0.0940(15) 0.0559(10) -0.0100(9) 0.0189(11) -0.0087(9)
S1B 0.039(2) 0.076(3) 0.0529(14) 0.0084(17) 0.0203(14) 0.0158(17)
C4B 0.046(4) 0.049(8) 0.053(2) 0.013(8) 0.027(5) 0.009(3)
C5 0.0330(15) 0.0297(14) 0.0224(13) 0.0026(11) 0.0158(12) 0.0014(12)
C6 0.0351(16) 0.0247(15) 0.0261(14) 0.0007(10) 0.0153(12) -0.0009(11)
C7 0.0357(15) 0.0261(15) 0.0238(14) -0.0034(10) 0.0157(12) -0.0001(11)
C8 0.0447(17) 0.0279(15) 0.0272(15) 0.0031(11) 0.0213(13) 0.0022(12)
O1 0.0852(19) 0.0305(12) 0.0311(12) 0.0016(9) 0.0362(12) -0.0020(12)
C9 0.066(2) 0.0220(15) 0.0372(17) -0.0002(12) 0.0297(16) -0.0016(14)
C10 0.062(2) 0.0271(15) 0.0302(15) -0.0052(12) 0.0280(15) -0.0007(14)
S2 0.0353(4) 0.0283(4) 0.0237(3) -0.0010(3) 0.0165(3) -0.0016(3)
F1 0.0641(15) 0.0832(17) 0.0672(15) -0.0290(13) 0.0230(12) -0.0351(13)
F2 0.0430(13) 0.107(2) 0.0841(18) 0.0275(15) 0.0093(13) 0.0174(13)
F3 0.0564(14) 0.118(2) 0.0662(15) -0.0014(13) 0.0418(12) -0.0232(13)
O2 0.0692(16) 0.0319(12) 0.0410(13) -0.0080(9) 0.0309(12) -0.0018(11)
O3 0.0379(11) 0.0318(11) 0.0402(12) 0.0066(9) 0.0205(10) 0.0037(9)
O4 0.0515(14) 0.0502(13) 0.0296(11) 0.0000(9) 0.0256(10) -0.0069(10)
C11 0.0415(19) 0.064(2) 0.043(2) 0.0006(17) 0.0198(16) -0.0049(17)

loop_
_atom_type_symbol
_atom_type_description
_atom_type_scat_dispersion_real
_atom_type_scat_dispersion_imag
_atom_type_scat_source
C C 0.0033 0.0016 'International Tables Vol C Tables 4.2.6.8 and 6.1.1.4'
H H 0.0000 0.0000 'International Tables Vol C Tables 4.2.6.8 and 6.1.1.4'
O O 0.0106 0.0060 'International Tables Vol C Tables 4.2.6.8 and 6.1.1.4'
F F 0.0171 0.0103 'International Tables Vol C Tables 4.2.6.8 and 6.1.1.4'
S S 0.1246 0.1234 'International Tables Vol C Tables 4.2.6.8 and 6.1.1.4'
I I -0.4742 1.8119 'International Tables Vol C Tables 4.2.6.8 and 6.1.1.4'

loop_
_geom_angle_atom_site_label_1
_geom_angle_atom_site_label_2
_geom_angle_atom_site_label_3
_geom_angle
C1B I1 C5 93(3)
C1A I1 C5 97.3(14)
C4A C1A C2A 114.6(9)
C4A C1A I1 123(2)
C2A C1A I1 122.0(19)
C3A C2A C1A 110.0(17)
C3A C2A H2AA 125.0
C1A C2A H2AA 125.0
C2A C3A S1A 112.8(16)
C2A C3A H3A 123.6
S1A C3A H3A 123.6
C3A S1A C4A 92.4(12)
C1A C4A S1A 110.0(14)
C1A C4A H4A 125.0
S1A C4A H4A 125.0
C4B C1B C2B 115.2(15)
C4B C1B I1 124(4)
C2B C1B I1 121(3)
C3B C2B C1B 109(3)
C3B C2B H2B 125.3
C1B C2B H2B 125.3
C2B C3B S1B 113(2)
C2B C3B H3B 123.5
S1B C3B H3B 123.5
C4B S1B C3B 91.7(18)
C1B C4B S1B 110(2)
C1B C4B H4B 124.8
S1B C4B H4B 124.8
C10 C5 C6 122.5(2)
C10 C5 I1 117.98(19)
C6 C5 I1 119.5(2)
C5 C6 C7 118.4(2)
C5 C6 H6 120.8
C7 C6 H6 120.8
C8 C7 C6 119.5(2)
C8 C7 H7 120.3
C6 C7 H7 120.3
O1 C8 C7 122.4(2)
O1 C8 C9 116.5(3)
C7 C8 C9 121.1(3)
C8 O1 H1O 113(2)
C10 C9 C8 119.6(3)
C10 C9 H9 120.2
C8 C9 H9 120.2
C5 C10 C9 118.9(3)
C5 C10 H10 120.6
C9 C10 H10 120.6
O2 S2 O4 115.71(13)
O2 S2 O3 114.05(13)
O4 S2 O3 114.09(13)
O2 S2 C11 103.14(16)
O4 S2 C11 104.73(15)
O3 S2 C11 103.04(15)
F1 C11 F2 108.2(3)
F1 C11 F3 107.7(3)
F2 C11 F3 108.2(3)
F1 C11 S2 111.9(3)
F2 C11 S2 110.7(3)
F3 C11 S2 109.9(2)

loop_
_geom_bond_atom_site_label_1
_geom_bond_atom_site_label_2
_geom_bond_distance
I1 C1B 2.070(19)
I1 C1A 2.088(11)
I1 C5 2.102(3)
C1A C4A 1.36(2)
C1A C2A 1.41(2)
C2A C3A 1.36(3)
C2A H2AA 0.9500
C3A S1A 1.682(15)
C3A H3A 0.9500
S1A C4A 1.69(2)
C4A H4A 0.9500
C1B C4B 1.36(4)
C1B C2B 1.40(3)
C2B C3B 1.36(4)
C2B H2B 0.9500
C3B S1B 1.706(18)
C3B H3B 0.9500
S1B C4B 1.69(3)
C4B H4B 0.9500
C5 C10 1.376(4)
C5 C6 1.384(4)
C6 C7 1.387(4)
C6 H6 0.9500
C7 C8 1.387(4)
C7 H7 0.9500
C8 O1 1.358(3)
C8 C9 1.387(4)
O1 H1O 0.80(3)
C9 C10 1.379(4)
C9 H9 0.9500
C10 H10 0.9500
S2 O2 1.430(2)
S2 O4 1.435(2)
S2 O3 1.452(2)
S2 C11 1.811(4)
F1 C11 1.312(4)
F2 C11 1.323(4)
F3 C11 1.329(4)

loop_
_geom_hbond_atom_site_label_D
_geom_hbond_atom_site_label_H
_geom_hbond_atom_site_label_A
_geom_hbond_distance_DH
_geom_hbond_distance_HA
_geom_hbond_distance_DA
_geom_hbond_angle_DHA
_geom_hbond_site_symmetry_A
O1 H1O O3 0.80(3) 1.93(3) 2.706(3) 163(3) 4_556

loop_
_geom_torsion_atom_site_label_1
_geom_torsion_atom_site_label_2
_geom_torsion_atom_site_label_3
_geom_torsion_atom_site_label_4
_geom_torsion
C4A C1A C2A C3A 1(8)
I1 C1A C2A C3A -175(3)
C1A C2A C3A S1A -5(5)
C2A C3A S1A C4A 5(4)
C2A C1A C4A S1A 2(8)
I1 C1A C4A S1A 178(3)
C3A S1A C4A C1A -4(5)
C4B C1B C2B C3B -3(14)
I1 C1B C2B C3B -177(6)
C1B C2B C3B S1B 5(11)
C2B C3B S1B C4B -4(8)
C2B C1B C4B S1B 0(13)
I1 C1B C4B S1B 174(5)
C3B S1B C4B C1B 2(8)
C10 C5 C6 C7 0.9(4)
I1 C5 C6 C7 -176.9(2)
C5 C6 C7 C8 0.2(4)
C6 C7 C8 O1 179.6(3)
C6 C7 C8 C9 -1.5(5)
O1 C8 C9 C10 -179.4(3)
C7 C8 C9 C10 1.6(5)
C6 C5 C10 C9 -0.8(5)
I1 C5 C10 C9 177.0(2)
C8 C9 C10 C5 -0.4(5)
O2 S2 C11 F1 175.7(3)
O4 S2 C11 F1 -62.8(3)
O3 S2 C11 F1 56.8(3)
O2 S2 C11 F2 -63.5(3)
O4 S2 C11 F2 58.0(3)
O3 S2 C11 F2 177.6(2)
O2 S2 C11 F3 56.0(3)
O4 S2 C11 F3 177.5(2)
O3 S2 C11 F3 -62.9(3)
